data_4112414
loop_
_publ_author_name
'Raissa M. Trend'
'Brian M. Stoltz'

_publ_contact_author
;       Michael W. Day
        Beckman Institute
        California Institute of Technology
        Pasadena, CA  91125
        USA
;
_publ_contact_author_email mikeday@caltech.edu
_publ_contact_author_fax '(818) 449 4159'
_publ_contact_author_phone '(818) 395 2734'
_publ_section_title
;
 An Experimentally Derived Model for Stereoselectivity in the Aerobic
 Oxidative Kinetic Resolution of Secondary Alcohols by (Sparteine)PdCl2
;
_journal_name_full 'Journal of the American Chemical Society'
_journal_page_first 4482
_journal_page_last 4483
_journal_paper_doi 10.1021/ja039551q
_journal_volume 126
_journal_year 2004
_chemical_formula_sum 'C17 H28 Cl8 N2 Pd'
_chemical_formula_weight 650.41
_chemical_name_systematic
; 
 ? 
;
_space_group_IT_number 19
_symmetry_cell_setting orthorhombic
_symmetry_space_group_name_Hall 'P 2ac 2ab'
_symmetry_space_group_name_H-M 'P 21 21 21'
_atom_sites_solution_hydrogens difmap
_atom_sites_solution_primary 'Patterson method'
_atom_sites_solution_secondary difmap
_audit_creation_method SHELXL-97
_cell_angle_alpha 90.00
_cell_angle_beta 90.00
_cell_angle_gamma 90.00
_cell_formula_units_Z 4
_cell_length_a 10.5805(7)
_cell_length_b 12.4401(8)
_cell_length_c 18.6906(12)
_cell_measurement_reflns_used 17268
_cell_measurement_temperature 98(2)
_cell_measurement_theta_max 28.42
_cell_measurement_theta_min 2.17
_cell_volume 2460.1(3)
_computing_cell_refinement 'Bruker SAINT v6.022'
_computing_data_collection 'Bruker SMART v5.054'
_computing_data_reduction 'Bruker SAINT v6.022'
_computing_molecular_graphics 'Bruker SHELXTL'
_computing_publication_material 'Bruker SHELXTL'
_computing_structure_refinement 'SHELXL-97 (Sheldrick, 1997)'
_computing_structure_solution 'SHELXS-97 (Sheldrick, 1990)'
_diffrn_ambient_temperature 98(2)
_diffrn_measured_fraction_theta_full 0.967
_diffrn_measured_fraction_theta_max 0.967
_diffrn_measurement_device_type 'Bruker SMART 1000'
_diffrn_measurement_method '\w scans at 5 \f settings'
_diffrn_radiation_monochromator graphite
_diffrn_radiation_source 'fine-focus sealed tube'
_diffrn_radiation_type MoK\a
_diffrn_radiation_wavelength 0.71073
_diffrn_reflns_av_R_equivalents 0.0794
_diffrn_reflns_av_sigmaI/netI 0.0500
_diffrn_reflns_limit_h_max 14
_diffrn_reflns_limit_h_min -13
_diffrn_reflns_limit_k_max 16
_diffrn_reflns_limit_k_min -16
_diffrn_reflns_limit_l_max 24
_diffrn_reflns_limit_l_min -24
_diffrn_reflns_number 43840
_diffrn_reflns_theta_full 28.44
_diffrn_reflns_theta_max 28.44
_diffrn_reflns_theta_min 1.97
_exptl_absorpt_coefficient_mu 1.632
_exptl_absorpt_correction_T_max 0.9084
_exptl_absorpt_correction_T_min 0.6150
_exptl_absorpt_correction_type none
_exptl_crystal_colour Orange
_exptl_crystal_density_diffrn 1.756
_exptl_crystal_description Blade
_exptl_crystal_F_000 1304
_exptl_crystal_size_max 0.33
_exptl_crystal_size_mid 0.15
_exptl_crystal_size_min 0.06
_refine_diff_density_max 0.984
_refine_diff_density_min -0.639
_refine_diff_density_rms 0.102
_refine_ls_abs_structure_details 'Flack H D (1983), Acta Cryst. A39, 876-881'
_refine_ls_abs_structure_Flack -0.04(2)
_refine_ls_extinction_method none
_refine_ls_goodness_of_fit_ref 1.367
_refine_ls_hydrogen_treatment Riding
_refine_ls_matrix_type 'Full matrix'
_refine_ls_number_parameters 329
_refine_ls_number_reflns 5883
_refine_ls_number_restraints 24
_refine_ls_restrained_S_all 1.366
_refine_ls_R_factor_all 0.0436
_refine_ls_R_factor_gt 0.0332
_refine_ls_shift/su_max 0.002
_refine_ls_shift/su_mean 0.000
_refine_ls_structure_factor_coef Fsqd
_refine_ls_weighting_details w=1/s^2^(Fo^2^)
_refine_ls_weighting_scheme sigma
_refine_ls_wR_factor_gt 0.0526
_refine_ls_wR_factor_ref 0.0538
_reflns_number_gt 5041
_reflns_number_total 5883
_reflns_threshold_expression >2sigma(I)
_cod_data_source_file ja039551qsi20031111_080718.cif
_cod_data_source_block emf01
_cod_depositor_comments
;
The following automatic conversions were performed:

'_atom_sites_solution_secondary' value 'Difference Fourier map' was
changed to 'difmap'.

'_atom_sites_solution_hydrogens' value 'Difference Fourier map' was
changed to 'difmap'.

Automatic conversion script
Id: cif_fix_values 6452 2018-10-05 10:23:21Z andrius 
;
_cod_database_code 4112414

loop_
_symmetry_equiv_pos_as_xyz
'x, y, z'
'-x+1/2, -y, z+1/2'
'-x, y+1/2, -z+1/2'
'x+1/2, -y+1/2, -z'

loop_
_atom_site_label
_atom_site_type_symbol
_atom_site_fract_x
_atom_site_fract_y
_atom_site_fract_z
_atom_site_U_iso_or_equiv
_atom_site_adp_type
_atom_site_occupancy
_atom_site_symmetry_multiplicity
_atom_site_calc_flag
_atom_site_refinement_flags
_atom_site_disorder_assembly
_atom_site_disorder_group
Pd Pd 0.61270(2) 0.257775(19) 0.979284(12) 0.01584(6) Uani 1 1 d . . .
Cl1 Cl 0.64303(8) 0.35883(7) 0.87664(4) 0.0231(2) Uani 1 1 d . . .
Cl2 Cl 0.57271(7) 0.42408(6) 1.03004(4) 0.02228(19) Uani 1 1 d . . .
N1 N 0.6161(3) 0.1060(2) 0.92695(14) 0.0233(6) Uani 1 1 d . . .
N2 N 0.5780(2) 0.17459(19) 1.07481(14) 0.0160(6) Uani 1 1 d . . .
C1 C 0.6534(4) 0.1183(3) 0.85038(19) 0.0331(10) Uani 1 1 d . . .
H1A H 0.7451 0.1339 0.8482 0.040 Uiso 1 1 calc R . .
H1B H 0.6084 0.1812 0.8303 0.040 Uiso 1 1 calc R . .
C2 C 0.6261(4) 0.0209(3) 0.8033(2) 0.0436(11) Uani 1 1 d . . .
H2A H 0.6530 0.0358 0.7536 0.052 Uiso 1 1 calc R . .
H2B H 0.6742 -0.0420 0.8210 0.052 Uiso 1 1 calc R . .
C3 C 0.4861(4) -0.0033(3) 0.8050(2) 0.0483(13) Uani 1 1 d . . .
H3A H 0.4384 0.0580 0.7847 0.058 Uiso 1 1 calc R . .
H3B H 0.4681 -0.0678 0.7757 0.058 Uiso 1 1 calc R . .
C4 C 0.4454(4) -0.0225(3) 0.8811(2) 0.0423(11) Uani 1 1 d . . .
H4A H 0.4859 -0.0892 0.8986 0.051 Uiso 1 1 calc R . .
H4B H 0.3528 -0.0340 0.8819 0.051 Uiso 1 1 calc R . .
C5 C 0.4780(3) 0.0695(3) 0.9325(2) 0.0281(9) Uani 1 1 d . . .
H5 H 0.4242 0.1323 0.9188 0.034 Uiso 1 1 calc R . .
C6 C 0.4439(3) 0.0404(3) 1.0093(2) 0.0299(9) Uani 1 1 d . . .
H6 H 0.3552 0.0125 1.0087 0.036 Uiso 1 1 calc R . .
C7 C 0.5283(3) -0.0507(3) 1.0358(2) 0.0332(10) Uani 1 1 d . . .
H7A H 0.5229 -0.1134 1.0033 0.040 Uiso 1 1 calc R . .
H7B H 0.5027 -0.0736 1.0845 0.040 Uiso 1 1 calc R . .
C8 C 0.6628(3) -0.0048(3) 1.03666(19) 0.0265(9) Uani 1 1 d . . .
H8 H 0.7208 -0.0633 1.0531 0.032 Uiso 1 1 calc R . .
C9 C 0.6689(3) 0.0846(3) 1.09106(18) 0.0194(8) Uani 1 1 d . . .
H9 H 0.6406 0.0527 1.1375 0.023 Uiso 1 1 calc R . .
C10 C 0.8007(3) 0.1299(3) 1.10439(18) 0.0216(8) Uani 1 1 d . . .
H10A H 0.8615 0.0702 1.1111 0.026 Uiso 1 1 calc R . .
H10B H 0.8282 0.1726 1.0625 0.026 Uiso 1 1 calc R . .
C11 C 0.7993(3) 0.2003(3) 1.17038(17) 0.0217(8) Uani 1 1 d . . .
H11A H 0.8837 0.2329 1.1775 0.026 Uiso 1 1 calc R . .
H11B H 0.7792 0.1562 1.2130 0.026 Uiso 1 1 calc R . .
C12 C 0.7010(3) 0.2882(2) 1.16177(17) 0.0188(8) Uani 1 1 d . . .
H12A H 0.7293 0.3394 1.1245 0.023 Uiso 1 1 calc R . .
H12B H 0.6928 0.3282 1.2073 0.023 Uiso 1 1 calc R . .
C13 C 0.5727(3) 0.2418(3) 1.14094(15) 0.0201(7) Uani 1 1 d . . .
H13A H 0.5404 0.1975 1.1809 0.024 Uiso 1 1 calc R . .
H13B H 0.5125 0.3016 1.1333 0.024 Uiso 1 1 calc R . .
C14 C 0.7034(3) 0.0276(3) 0.96197(19) 0.0305(10) Uani 1 1 d . . .
H14A H 0.7889 0.0597 0.9645 0.037 Uiso 1 1 calc R . .
H14B H 0.7089 -0.0376 0.9318 0.037 Uiso 1 1 calc R . .
C15 C 0.4482(3) 0.1304(3) 1.0634(2) 0.0246(8) Uani 1 1 d . . .
H15A H 0.3920 0.1891 1.0471 0.030 Uiso 1 1 calc R . .
H15B H 0.4151 0.1036 1.1096 0.030 Uiso 1 1 calc R . .
C16A C 0.0516(5) 0.9209(5) 0.8232(3) 0.0387(19) Uani 0.669(4) 1 d PD A 1
H16A H 0.0855 0.9555 0.8675 0.046 Uiso 0.669(4) 1 calc PR A 1
Cl3A Cl -0.0534(4) 0.8190(4) 0.8468(3) 0.0677(13) Uani 0.669(4) 1 d PD A 1
Cl4A Cl 0.17667(14) 0.8715(2) 0.77214(10) 0.0636(10) Uani 0.669(4) 1 d PD A 1
Cl5A Cl -0.03071(18) 1.01802(17) 0.77163(11) 0.0522(6) Uani 0.669(4) 1 d PD A 1
C16B C 0.0821(9) 0.8675(8) 0.8396(6) 0.036(4) Uani 0.331(4) 1 d PD A 2
H16B H 0.1115 0.9023 0.8849 0.044 Uiso 0.331(4) 1 calc PR A 2
Cl3B Cl -0.0688(5) 0.8128(5) 0.8540(5) 0.0307(16) Uani 0.331(4) 1 d PD A 2
Cl4B Cl 0.1883(3) 0.7660(4) 0.8165(2) 0.080(2) Uani 0.331(4) 1 d PD A 2
Cl5B Cl 0.0763(7) 0.9641(4) 0.7725(2) 0.114(4) Uani 0.331(4) 1 d PD A 2
C17A C 0.6072(7) 0.6401(10) 0.9225(4) 0.027(3) Uani 0.523(5) 1 d PD B 3
H17A H 0.6173 0.5602 0.9219 0.032 Uiso 0.523(5) 1 calc PR B 3
Cl6A Cl 0.6365(4) 0.6902(2) 0.83653(11) 0.0549(11) Uani 0.523(5) 1 d PD B 3
Cl7A Cl 0.45160(18) 0.67173(16) 0.9484(2) 0.0380(8) Uani 0.523(5) 1 d PD B 3
Cl8A Cl 0.7155(6) 0.6948(9) 0.9833(3) 0.0324(11) Uani 0.523(5) 1 d PD B 3
C17B C 0.6234(7) 0.6229(12) 0.9150(4) 0.027(4) Uani 0.477(5) 1 d PD B 4
H17B H 0.6168 0.5448 0.9271 0.033 Uiso 0.477(5) 1 calc PR B 4
Cl6B Cl 0.4728(3) 0.6713(2) 0.8939(3) 0.0642(14) Uani 0.477(5) 1 d PD B 4
Cl7B Cl 0.7253(4) 0.6374(4) 0.84203(13) 0.0638(14) Uani 0.477(5) 1 d PD B 4
Cl8B Cl 0.6842(6) 0.6923(10) 0.9897(4) 0.0415(16) Uani 0.477(5) 1 d PD B 4

loop_
_atom_site_aniso_label
_atom_site_aniso_U_11
_atom_site_aniso_U_22
_atom_site_aniso_U_33
_atom_site_aniso_U_23
_atom_site_aniso_U_13
_atom_site_aniso_U_12
Pd 0.01117(10) 0.01787(12) 0.01850(11) -0.00174(13) -0.00014(11) 0.00141(11)
Cl1 0.0180(5) 0.0329(5) 0.0183(4) 0.0004(4) 0.0000(3) -0.0041(4)
Cl2 0.0306(5) 0.0164(4) 0.0199(4) 0.0012(4) 0.0024(4) 0.0057(3)
N1 0.0207(15) 0.0246(15) 0.0245(15) -0.0083(12) -0.0063(15) 0.0064(14)
N2 0.0090(13) 0.0120(14) 0.0271(15) 0.0014(12) -0.0004(11) -0.0008(10)
C1 0.031(2) 0.036(2) 0.032(2) -0.0164(18) -0.0075(18) 0.0079(18)
C2 0.051(3) 0.046(3) 0.034(2) -0.0199(19) -0.015(2) 0.016(2)
C3 0.052(3) 0.036(3) 0.057(3) -0.026(2) -0.031(2) 0.016(2)
C4 0.036(2) 0.026(2) 0.065(3) -0.016(2) -0.027(2) 0.0046(18)
C5 0.0182(19) 0.0200(19) 0.046(2) -0.0070(18) -0.0157(17) 0.0030(15)
C6 0.0166(17) 0.0205(19) 0.053(3) 0.0031(18) -0.0119(18) -0.0044(14)
C7 0.031(2) 0.0188(19) 0.050(3) -0.0012(18) -0.0107(19) -0.0001(15)
C8 0.0209(18) 0.0163(17) 0.042(3) -0.0016(16) -0.0116(17) 0.0051(14)
C9 0.0152(18) 0.0149(17) 0.0282(19) 0.0035(15) -0.0042(15) 0.0000(14)
C10 0.0129(17) 0.0178(18) 0.034(2) 0.0021(15) -0.0041(15) 0.0053(14)
C11 0.0189(18) 0.0238(19) 0.0224(19) -0.0006(14) -0.0009(15) -0.0007(14)
C12 0.0185(18) 0.0184(18) 0.0195(17) 0.0016(13) 0.0009(14) 0.0035(13)
C13 0.0189(15) 0.0191(17) 0.0222(16) 0.0091(17) 0.0081(12) 0.0047(16)
C14 0.0221(19) 0.026(2) 0.043(3) -0.0141(18) -0.0107(18) 0.0110(15)
C15 0.0090(16) 0.0239(19) 0.041(2) 0.0110(17) -0.0028(16) -0.0008(14)
C16A 0.030(4) 0.067(6) 0.019(4) -0.015(4) 0.001(3) -0.011(4)
Cl3A 0.065(2) 0.095(3) 0.0439(18) -0.0150(16) 0.0120(15) -0.0307(16)
Cl4A 0.0212(9) 0.116(3) 0.0538(12) -0.0531(14) 0.0008(8) -0.0041(10)
Cl5A 0.0515(13) 0.0557(13) 0.0495(11) -0.0251(9) -0.0013(9) -0.0160(9)
C16B 0.026(8) 0.067(11) 0.016(6) 0.013(7) -0.001(5) -0.010(7)
Cl3B 0.013(2) 0.032(3) 0.047(4) 0.008(2) 0.0042(19) 0.0138(17)
Cl4B 0.044(2) 0.111(5) 0.086(3) -0.064(4) 0.006(2) -0.005(3)
Cl5B 0.251(11) 0.060(3) 0.033(2) -0.001(2) -0.012(4) -0.094(6)
C17A 0.040(7) 0.010(5) 0.031(6) 0.006(4) 0.022(5) 0.006(4)
Cl6A 0.096(3) 0.0385(13) 0.0302(11) 0.0032(9) 0.0123(14) -0.0188(16)
Cl7A 0.0203(10) 0.0208(10) 0.073(2) 0.0003(11) -0.0016(11) -0.0013(7)
Cl8A 0.021(2) 0.0310(15) 0.045(2) -0.0024(16) -0.0090(17) -0.0006(18)
C17B 0.023(6) 0.030(8) 0.028(6) -0.009(5) -0.013(5) -0.005(5)
Cl6B 0.0388(16) 0.0308(14) 0.123(4) 0.0058(18) -0.028(2) -0.0003(12)
Cl7B 0.070(3) 0.086(3) 0.0345(14) 0.0054(15) 0.0159(14) -0.042(2)
Cl8B 0.045(4) 0.0279(17) 0.052(2) -0.0144(16) -0.001(2) -0.003(3)

loop_
_atom_type_symbol
_atom_type_description
_atom_type_scat_dispersion_real
_atom_type_scat_dispersion_imag
_atom_type_scat_source
C C 0.0033 0.0016 'International Tables Vol C Tables 4.2.6.8 and 6.1.1.4'
H H 0.0000 0.0000 'International Tables Vol C Tables 4.2.6.8 and 6.1.1.4'
N N 0.0061 0.0033 'International Tables Vol C Tables 4.2.6.8 and 6.1.1.4'
Cl Cl 0.1484 0.1585 'International Tables Vol C Tables 4.2.6.8 and 6.1.1.4'
Pd Pd -0.9988 1.0072 'International Tables Vol C Tables 4.2.6.8 and 6.1.1.4'

loop_
_geom_angle_atom_site_label_1
_geom_angle_atom_site_label_2
_geom_angle_atom_site_label_3
_geom_angle
_geom_angle_publ_flag
N2 Pd N1 87.51(10) yes
N2 Pd Cl2 93.44(7) yes
N1 Pd Cl2 170.06(8) yes
N2 Pd Cl1 176.24(7) yes
N1 Pd Cl1 95.65(8) yes
Cl2 Pd Cl1 83.09(3) yes
C1 N1 C14 108.9(3) ?
C1 N1 C5 110.3(3) ?
C14 N1 C5 111.4(3) ?
C1 N1 Pd 110.8(2) ?
C14 N1 Pd 112.87(19) ?
C5 N1 Pd 102.44(19) ?
C13 N2 C15 106.9(2) ?
C13 N2 C9 105.8(2) ?
C15 N2 C9 110.0(2) ?
C13 N2 Pd 115.78(18) ?
C15 N2 Pd 102.76(19) ?
C9 N2 Pd 115.25(18) ?
N1 C1 C2 115.0(3) ?
N1 C1 H1A 108.5 ?
C2 C1 H1A 108.5 ?
N1 C1 H1B 108.5 ?
C2 C1 H1B 108.5 ?
H1A C1 H1B 107.5 ?
C3 C2 C1 109.4(3) ?
C3 C2 H2A 109.8 ?
C1 C2 H2A 109.8 ?
C3 C2 H2B 109.8 ?
C1 C2 H2B 109.8 ?
H2A C2 H2B 108.2 ?
C4 C3 C2 109.4(3) ?
C4 C3 H3A 109.8 ?
C2 C3 H3A 109.8 ?
C4 C3 H3B 109.8 ?
C2 C3 H3B 109.8 ?
H3A C3 H3B 108.2 ?
C3 C4 C5 114.1(3) ?
C3 C4 H4A 108.7 ?
C5 C4 H4A 108.7 ?
C3 C4 H4B 108.7 ?
C5 C4 H4B 108.7 ?
H4A C4 H4B 107.6 ?
C6 C5 C4 111.1(3) ?
C6 C5 N1 111.1(3) ?
C4 C5 N1 113.1(3) ?
C6 C5 H5 107.0 ?
C4 C5 H5 107.0 ?
N1 C5 H5 107.0 ?
C15 C6 C5 116.6(3) ?
C15 C6 C7 108.4(3) ?
C5 C6 C7 110.1(3) ?
C15 C6 H6 107.1 ?
C5 C6 H6 107.1 ?
C7 C6 H6 107.1 ?
C6 C7 C8 105.7(3) ?
C6 C7 H7A 110.6 ?
C8 C7 H7A 110.6 ?
C6 C7 H7B 110.6 ?
C8 C7 H7B 110.6 ?
H7A C7 H7B 108.7 ?
C9 C8 C14 114.3(3) ?
C9 C8 C7 108.7(3) ?
C14 C8 C7 110.7(3) ?
C9 C8 H8 107.6 ?
C14 C8 H8 107.6 ?
C7 C8 H8 107.6 ?
N2 C9 C8 112.6(3) ?
N2 C9 C10 110.0(3) ?
C8 C9 C10 115.0(3) ?
N2 C9 H9 106.2 ?
C8 C9 H9 106.2 ?
C10 C9 H9 106.2 ?
C11 C10 C9 109.7(3) ?
C11 C10 H10A 109.7 ?
C9 C10 H10A 109.7 ?
C11 C10 H10B 109.7 ?
C9 C10 H10B 109.7 ?
H10A C10 H10B 108.2 ?
C10 C11 C12 109.8(3) ?
C10 C11 H11A 109.7 ?
C12 C11 H11A 109.7 ?
C10 C11 H11B 109.7 ?
C12 C11 H11B 109.7 ?
H11A C11 H11B 108.2 ?
C11 C12 C13 111.3(3) ?
C11 C12 H12A 109.4 ?
C13 C12 H12A 109.4 ?
C11 C12 H12B 109.4 ?
C13 C12 H12B 109.4 ?
H12A C12 H12B 108.0 ?
N2 C13 C12 113.0(2) ?
N2 C13 H13A 109.0 ?
C12 C13 H13A 109.0 ?
N2 C13 H13B 109.0 ?
C12 C13 H13B 109.0 ?
H13A C13 H13B 107.8 ?
N1 C14 C8 113.7(3) ?
N1 C14 H14A 108.8 ?
C8 C14 H14A 108.8 ?
N1 C14 H14B 108.8 ?
C8 C14 H14B 108.8 ?
H14A C14 H14B 107.7 ?
N2 C15 C6 113.4(3) ?
N2 C15 H15A 108.9 ?
C6 C15 H15A 108.9 ?
N2 C15 H15B 108.9 ?
C6 C15 H15B 108.9 ?
H15A C15 H15B 107.7 ?
Cl3A C16A Cl4A 111.5(4) ?
Cl3A C16A Cl5A 108.7(3) ?
Cl4A C16A Cl5A 108.4(3) ?
Cl3A C16A H16A 109.4 ?
Cl4A C16A H16A 109.4 ?
Cl5A C16A H16A 109.4 ?
Cl5B C16B Cl4B 110.1(6) ?
Cl5B C16B Cl3B 110.2(6) ?
Cl4B C16B Cl3B 110.1(6) ?
Cl5B C16B H16B 108.8 ?
Cl4B C16B H16B 108.8 ?
Cl3B C16B H16B 108.8 ?
Cl8A C17A Cl6A 110.0(6) ?
Cl8A C17A Cl7A 110.3(5) ?
Cl6A C17A Cl7A 109.7(5) ?
Cl8A C17A H17A 108.9 ?
Cl6A C17A H17A 108.9 ?
Cl7A C17A H17A 108.9 ?
Cl7B C17B Cl6B 110.5(5) ?
Cl7B C17B Cl8B 110.0(6) ?
Cl6B C17B Cl8B 110.0(6) ?
Cl7B C17B H17B 108.7 ?
Cl6B C17B H17B 108.7 ?
Cl8B C17B H17B 108.7 ?

loop_
_geom_bond_atom_site_label_1
_geom_bond_atom_site_label_2
_geom_bond_distance
_geom_bond_publ_flag
Pd N2 2.096(3) yes
Pd N1 2.127(2) yes
Pd Cl2 2.3150(8) yes
Pd Cl1 2.3161(9) yes
N1 C1 1.492(4) ?
N1 C14 1.494(4) ?
N1 C5 1.534(4) ?
N2 C13 1.493(4) ?
N2 C15 1.495(4) ?
N2 C9 1.507(4) ?
C1 C2 1.524(5) ?
C1 H1A 0.9900 ?
C1 H1B 0.9900 ?
C2 C3 1.512(6) ?
C2 H2A 0.9900 ?
C2 H2B 0.9900 ?
C3 C4 1.506(6) ?
C3 H3A 0.9900 ?
C3 H3B 0.9900 ?
C4 C5 1.534(5) ?
C4 H4A 0.9900 ?
C4 H4B 0.9900 ?
C5 C6 1.523(5) ?
C5 H5 1.0000 ?
C6 C15 1.508(5) ?
C6 C7 1.526(4) ?
C6 H6 1.0000 ?
C7 C8 1.533(4) ?
C7 H7A 0.9900 ?
C7 H7B 0.9900 ?
C8 C9 1.509(5) ?
C8 C14 1.515(5) ?
C8 H8 1.0000 ?
C9 C10 1.525(4) ?
C9 H9 1.0000 ?
C10 C11 1.513(4) ?
C10 H10A 0.9900 ?
C10 H10B 0.9900 ?
C11 C12 1.517(4) ?
C11 H11A 0.9900 ?
C11 H11B 0.9900 ?
C12 C13 1.526(4) ?
C12 H12A 0.9900 ?
C12 H12B 0.9900 ?
C13 H13A 0.9900 ?
C13 H13B 0.9900 ?
C14 H14A 0.9900 ?
C14 H14B 0.9900 ?
C15 H15A 0.9900 ?
C15 H15B 0.9900 ?
C16A Cl3A 1.742(6) ?
C16A Cl4A 1.743(6) ?
C16A Cl5A 1.773(6) ?
C16A H16A 1.0000 ?
C16B Cl5B 1.739(8) ?
C16B Cl4B 1.744(9) ?
C16B Cl3B 1.756(8) ?
C16B H16B 1.0000 ?
C17A Cl8A 1.751(8) ?
C17A Cl6A 1.752(8) ?
C17A Cl7A 1.761(8) ?
C17A H17A 1.0000 ?
C17B Cl7B 1.747(8) ?
C17B Cl6B 1.749(8) ?
C17B Cl8B 1.763(8) ?
C17B H17B 1.0000 ?
